data_1521910
loop_
_publ_author_name
'Schwunck, H.M.'
'Jung, W.'
'Moser, P.'

_publ_section_title
;
 Das Kupfer(II) - indium - oxidphosphat Cu In O P O4 mit alpha-(Fe2 O P
 O4)-Struktur, dargestellt durch die Oxidation einer Cu / In / P -
 Legierung in Sauerstoffstrom
;
_journal_name_full 'Zeitschrift fuer Anorganische und Allgemeine Chemie'
_journal_page_first 407
_journal_page_last 410
_journal_volume 625
_journal_year 1999
_chemical_formula_sum 'Cu In O5 P'
_chemical_name_systematic 'Cu In O (P O4)'
_space_group_IT_number 62
_symmetry_space_group_name_Hall '-P 2ac 2n'
_symmetry_space_group_name_H-M 'P n m a'
_cell_angle_alpha 90
_cell_angle_beta 90
_cell_angle_gamma 90
_cell_formula_units_Z 4
_cell_length_a 7.745
_cell_length_b 6.61
_cell_length_c 7.306
_cell_volume 374.027
_citation_journal_id_ASTM ZAACAB
_cod_data_source_file Schwunck_ZAACAB_1999_876.cif
_cod_data_source_block Cu1In1O5P1
_cod_original_cell_volume 374.0267
_cod_original_formula_sum 'Cu1 In1 O5 P1'
_cod_database_code 1521910

loop_
_symmetry_equiv_pos_as_xyz
x,y,z
-x+1/2,-y,z+1/2
x+1/2,-y+1/2,-z+1/2
-x,y+1/2,-z
-x,-y,-z
x-1/2,y,-z-1/2
-x-1/2,y-1/2,z-1/2
x,-y-1/2,z

loop_
_atom_site_label
_atom_site_type_symbol
_atom_site_fract_x
_atom_site_fract_y
_atom_site_fract_z
_atom_site_occupancy
_atom_site_U_iso_or_equiv
O1 O-2 0.1236 0.9563 0.2687 1 0.0
O2 O-2 0.0637 0.25 0.954 1 0.0
Cu1 Cu+2 0 0 0.5 1 0.0
P1 P+5 0.1089 0.75 0.142 1 0.0
O4 O-2 0.4282 0.25 0.1265 1 0.0
O3 O-2 0.2384 0.25 0.5096 1 0.0
In1 In+3 0.173 0.25 0.2118 1 0.0
